data_7109984
loop_
_publ_author_name
'Yi-Hua Zhang'
'Xia Li'
'Shuang Song'

_publ_section_title
;
 White light emission based on a single component Sm(III) framework and a
 two component Eu(III)-doped Gd(III) framework constructed from
 2,2'-diphenyl dicarboxylate and 1H-imidazo[4,5-f][1,10]-phenanthroline
;
_journal_name_full Chem.Commun.
_journal_page_first 10397
_journal_paper_doi 10.1039/c3cc46397d
_journal_volume 49
_journal_year 2013
_chemical_formula_sum 'C34 H22 N4 O7 Sm'
_chemical_formula_weight 748.91
_chemical_name_systematic
; 
 ? 
;
_space_group_IT_number 15
_symmetry_cell_setting monoclinic
_symmetry_space_group_name_Hall '-C 2yc'
_symmetry_space_group_name_H-M 'C 1 2/c 1'
_atom_sites_solution_hydrogens geom
_atom_sites_solution_primary direct
_atom_sites_solution_secondary difmap
_audit_creation_method SHELXL-97
_cell_angle_alpha 90.00
_cell_angle_beta 97.601(12)
_cell_angle_gamma 90.00
_cell_formula_units_Z 8
_cell_length_a 24.778(12)
_cell_length_b 15.194(8)
_cell_length_c 15.200(7)
_cell_measurement_reflns_used 150
_cell_measurement_temperature 296(2)
_cell_measurement_theta_max 12.00
_cell_measurement_theta_min 2.68
_cell_volume 5672(5)
_computing_cell_refinement 'Bruker SAINT'
_computing_data_collection 'Bruker APEX2'
_computing_data_reduction 'Bruker SAINT'
_computing_molecular_graphics 'Bruker SHELXTL'
_computing_publication_material 'Bruker SHELXTL'
_computing_structure_refinement 'SHELXL-97 (Sheldrick, 2008)'
_computing_structure_solution 'SHELXS-97 (Sheldrick, 2008)'
_diffrn_ambient_temperature 296(2)
_diffrn_measured_fraction_theta_full 1.000
_diffrn_measured_fraction_theta_max 1.000
_diffrn_measurement_device_type 'Bruker APEX-II CCD'
_diffrn_measurement_method '\f and \w scans'
_diffrn_radiation_monochromator graphite
_diffrn_radiation_source 'fine-focus sealed tube'
_diffrn_radiation_type MoK\a
_diffrn_radiation_wavelength 0.71073
_diffrn_reflns_av_R_equivalents 0.2037
_diffrn_reflns_av_sigmaI/netI 0.2508
_diffrn_reflns_limit_h_max 29
_diffrn_reflns_limit_h_min -29
_diffrn_reflns_limit_k_max 18
_diffrn_reflns_limit_k_min -18
_diffrn_reflns_limit_l_max 14
_diffrn_reflns_limit_l_min -18
_diffrn_reflns_number 13848
_diffrn_reflns_theta_full 25.00
_diffrn_reflns_theta_max 25.00
_diffrn_reflns_theta_min 1.66
_exptl_absorpt_coefficient_mu 2.131
_exptl_absorpt_correction_T_max 0.9388
_exptl_absorpt_correction_T_min 0.8828
_exptl_absorpt_correction_type multi-scan
_exptl_absorpt_process_details SADABS
_exptl_crystal_colour yellow
_exptl_crystal_density_diffrn 1.754
_exptl_crystal_density_method 'not measured'
_exptl_crystal_description block
_exptl_crystal_F_000 2976
_exptl_crystal_size_max 0.06
_exptl_crystal_size_mid 0.04
_exptl_crystal_size_min 0.03
_refine_diff_density_max 0.961
_refine_diff_density_min -0.879
_refine_diff_density_rms 0.183
_refine_ls_extinction_method none
_refine_ls_goodness_of_fit_ref 0.930
_refine_ls_hydrogen_treatment mixed
_refine_ls_matrix_type full
_refine_ls_number_parameters 421
_refine_ls_number_reflns 5000
_refine_ls_number_restraints 14
_refine_ls_restrained_S_all 0.928
_refine_ls_R_factor_all 0.1810
_refine_ls_R_factor_gt 0.0736
_refine_ls_shift/su_max 0.001
_refine_ls_shift/su_mean 0.000
_refine_ls_structure_factor_coef Fsqd
_refine_ls_weighting_details 'calc w=1/[\s^2^(Fo^2^)+(0.0000P)^2^+0.0000P] where P=(Fo^2^+2Fc^2^)/3'
_refine_ls_weighting_scheme calc
_refine_ls_wR_factor_gt 0.1048
_refine_ls_wR_factor_ref 0.1421
_reflns_number_gt 2313
_reflns_number_total 5000
_reflns_threshold_expression >2sigma(I)
_cod_data_source_file c3cc46397d.txt
_cod_data_source_block 130505d_0m
_cod_original_sg_symbol_H-M C2/c
_cod_database_code 7109984

loop_
_symmetry_equiv_pos_as_xyz
'x, y, z'
'-x, y, -z+1/2'
'x+1/2, y+1/2, z'
'-x+1/2, y+1/2, -z+1/2'
'-x, -y, -z'
'x, -y, z-1/2'
'-x+1/2, -y+1/2, -z'
'x+1/2, -y+1/2, z-1/2'

loop_
_atom_site_label
_atom_site_type_symbol
_atom_site_fract_x
_atom_site_fract_y
_atom_site_fract_z
_atom_site_U_iso_or_equiv
_atom_site_adp_type
_atom_site_occupancy
_atom_site_symmetry_multiplicity
_atom_site_calc_flag
_atom_site_refinement_flags
Sm1 Sm 0.16187(3) 0.76796(4) 1.02260(5) 0.0278(2) Uani 1 1 d .
O1 O 0.2443(4) 0.6628(6) 0.9973(6) 0.038(2) Uani 1 1 d .
O2 O 0.1638(4) 0.6091(5) 0.9833(6) 0.046(3) Uani 1 1 d .
O3 O 0.2707(3) 0.7432(6) 0.8360(5) 0.033(2) Uani 1 1 d .
O4 O 0.3147(4) 0.6187(6) 0.8627(6) 0.035(2) Uani 1 1 d .
O5 O 0.1125(3) 0.7056(7) 1.1271(6) 0.049(3) Uani 1 1 d .
O6 O 0.0612(4) 0.8194(7) 1.1471(8) 0.072(4) Uani 1 1 d .
O1W O 0.1695(4) 0.7892(7) 0.8673(7) 0.044(3) Uani 1 1 d D
H1WA H 0.138(3) 0.794(9) 0.837(8) 0.066 Uiso 1 1 d D
H1WB H 0.199(3) 0.808(9) 0.850(9) 0.066 Uiso 1 1 d D
N1 N 0.0653(4) 0.7383(7) 0.9338(6) 0.032(3) Uani 1 1 d .
N2 N 0.1008(4) 0.9036(7) 0.9740(7) 0.028(3) Uani 1 1 d .
N3 N -0.1030(5) 0.8694(8) 0.7752(8) 0.044(3) Uani 1 1 d .
N4 N -0.0730(5) 1.0062(8) 0.8078(7) 0.044(3) Uani 1 1 d .
H4 H -0.0733 1.0627 0.8108 0.052 Uiso 1 1 calc R
C1 C 0.0472(5) 0.6564(9) 0.9165(9) 0.034(4) Uani 1 1 d .
H1A H 0.0693 0.6099 0.9390 0.041 Uiso 1 1 calc R
C2 C -0.0026(6) 0.6363(9) 0.8666(10) 0.044(4) Uani 1 1 d .
H2A H -0.0132 0.5781 0.8563 0.052 Uiso 1 1 calc R
C3 C -0.0354(5) 0.7033(9) 0.8335(9) 0.044(4) Uani 1 1 d .
H3A H -0.0683 0.6917 0.7984 0.053 Uiso 1 1 calc R
C4 C -0.0188(5) 0.7915(8) 0.8533(8) 0.029(3) Uani 1 1 d .
C5 C -0.0499(6) 0.8659(10) 0.8232(9) 0.036(4) Uani 1 1 d .
C6 C -0.1124(6) 0.9544(11) 0.7683(10) 0.053(5) Uani 1 1 d .
H6A H -0.1445 0.9770 0.7379 0.063 Uiso 1 1 calc R
C7 C -0.0311(5) 0.9505(8) 0.8430(9) 0.025(3) Uani 1 1 d .
C8 C 0.0194(5) 0.9690(8) 0.8926(8) 0.026(3) Uani 1 1 d .
C9 C 0.0391(5) 1.0524(8) 0.9165(10) 0.037(4) Uani 1 1 d .
H9A H 0.0187 1.1022 0.8986 0.045 Uiso 1 1 calc R
C10 C 0.0880(5) 1.0601(9) 0.9659(10) 0.038(4) Uani 1 1 d .
H10A H 0.1025 1.1156 0.9804 0.046 Uiso 1 1 calc R
C11 C 0.1170(5) 0.9850(8) 0.9951(9) 0.032(4) Uani 1 1 d .
H11A H 0.1498 0.9922 1.0318 0.039 Uiso 1 1 calc R
C12 C 0.0512(5) 0.8935(8) 0.9233(9) 0.029(3) Uani 1 1 d .
C13 C 0.0318(5) 0.8047(8) 0.9048(8) 0.023(3) Uani 1 1 d U
C14 C 0.2132(6) 0.6008(8) 0.9811(8) 0.025(3) Uani 1 1 d .
C15 C 0.2353(5) 0.5111(8) 0.9625(9) 0.025(3) Uani 1 1 d U
C16 C 0.2541(5) 0.4626(8) 1.0362(8) 0.030(4) Uani 1 1 d .
H16A H 0.2522 0.4857 1.0924 0.036 Uiso 1 1 calc R
C17 C 0.2763(5) 0.3780(9) 1.0277(9) 0.038(4) Uani 1 1 d .
H17A H 0.2885 0.3448 1.0778 0.046 Uiso 1 1 calc R
C18 C 0.2796(5) 0.3451(8) 0.9436(9) 0.034(4) Uani 1 1 d .
H18A H 0.2949 0.2899 0.9371 0.040 Uiso 1 1 calc R
C19 C 0.2602(5) 0.3944(8) 0.8683(10) 0.039(4) Uani 1 1 d .
H19A H 0.2625 0.3723 0.8119 0.047 Uiso 1 1 calc R
C20 C 0.2371(5) 0.4783(8) 0.8789(9) 0.028(3) Uani 1 1 d .
C21 C 0.2135(5) 0.5273(8) 0.7962(9) 0.024(3) Uani 1 1 d .
C22 C 0.1734(6) 0.4847(9) 0.7390(10) 0.041(4) Uani 1 1 d .
H22A H 0.1646 0.4264 0.7493 0.049 Uiso 1 1 calc R
C23 C 0.1459(6) 0.5301(10) 0.6652(9) 0.046(4) Uani 1 1 d .
H23A H 0.1187 0.5016 0.6279 0.056 Uiso 1 1 calc R
C24 C 0.1585(5) 0.6136(9) 0.6481(9) 0.037(4) Uani 1 1 d .
H24A H 0.1397 0.6435 0.6001 0.045 Uiso 1 1 calc R
C25 C 0.2000(6) 0.6544(9) 0.7032(9) 0.035(4) Uani 1 1 d .
H25A H 0.2094 0.7120 0.6913 0.043 Uiso 1 1 calc R
C26 C 0.2280(5) 0.6114(8) 0.7759(8) 0.026(3) Uani 1 1 d .
C27 C 0.2738(6) 0.6614(10) 0.8288(9) 0.034(4) Uani 1 1 d .
C28 C 0.0824(5) 0.7486(9) 1.1719(10) 0.038(4) Uani 1 1 d .
C29 C 0.0747(5) 0.7121(7) 1.2617(9) 0.025(3) Uani 1 1 d .
C30 C 0.0255(5) 0.6820(8) 1.2834(8) 0.025(3) Uani 1 1 d .
C31 C 0.0248(6) 0.6487(9) 1.3684(9) 0.040(4) Uani 1 1 d .
H31A H -0.0082 0.6300 1.3850 0.049 Uiso 1 1 calc R
C32 C 0.0702(7) 0.6426(12) 1.4276(10) 0.069(6) Uani 1 1 d .
H32A H 0.0688 0.6163 1.4824 0.082 Uiso 1 1 calc R
C33 C 0.1176(6) 0.6747(11) 1.4071(10) 0.062(5) Uani 1 1 d .
H33A H 0.1481 0.6749 1.4500 0.075 Uiso 1 1 calc R
C34 C 0.1218(5) 0.7079(9) 1.3224(9) 0.042(4) Uani 1 1 d .
H34A H 0.1551 0.7266 1.3072 0.050 Uiso 1 1 calc R

loop_
_atom_site_aniso_label
_atom_site_aniso_U_11
_atom_site_aniso_U_22
_atom_site_aniso_U_33
_atom_site_aniso_U_23
_atom_site_aniso_U_13
_atom_site_aniso_U_12
Sm1 0.0318(4) 0.0258(4) 0.0253(4) 0.0008(4) 0.0013(3) -0.0007(4)
O1 0.044(6) 0.033(7) 0.040(6) -0.007(4) 0.016(5) -0.005(5)
O2 0.044(7) 0.024(6) 0.071(8) -0.023(5) 0.017(6) 0.006(5)
O3 0.033(5) 0.034(7) 0.033(5) 0.005(4) 0.006(4) -0.005(5)
O4 0.030(6) 0.039(6) 0.035(6) -0.002(5) 0.001(5) 0.005(5)
O5 0.021(5) 0.088(9) 0.040(7) 0.004(5) 0.005(5) 0.003(5)
O6 0.056(8) 0.056(8) 0.097(10) 0.022(7) -0.014(7) 0.006(6)
O1W 0.034(6) 0.064(8) 0.036(7) 0.020(5) 0.010(5) 0.014(6)
N1 0.030(6) 0.037(7) 0.029(6) 0.001(6) 0.007(5) -0.009(6)
N2 0.025(7) 0.034(7) 0.027(7) -0.012(5) 0.006(6) -0.006(5)
N3 0.037(8) 0.054(9) 0.041(8) -0.004(7) 0.002(7) -0.001(7)
N4 0.044(8) 0.051(8) 0.034(8) -0.004(6) -0.001(7) -0.008(7)
C1 0.025(9) 0.036(10) 0.041(10) -0.008(7) 0.001(8) 0.001(7)
C2 0.035(10) 0.039(10) 0.054(11) -0.004(8) -0.004(9) -0.005(8)
C3 0.013(8) 0.068(13) 0.049(11) -0.004(8) -0.009(8) 0.001(7)
C4 0.030(8) 0.027(10) 0.028(8) -0.015(6) -0.001(7) -0.008(6)
C5 0.028(9) 0.068(12) 0.013(8) -0.010(7) -0.001(7) 0.004(8)
C6 0.049(11) 0.070(13) 0.036(11) -0.009(9) -0.006(9) -0.009(10)
C7 0.008(7) 0.030(9) 0.033(9) -0.005(7) -0.005(7) -0.001(6)
C8 0.023(8) 0.042(9) 0.011(7) -0.010(6) -0.002(6) 0.001(7)
C9 0.017(8) 0.026(9) 0.068(12) -0.004(8) 0.003(8) -0.002(7)
C10 0.024(8) 0.025(9) 0.063(11) -0.006(8) -0.003(8) 0.005(7)
C11 0.023(8) 0.035(9) 0.045(10) -0.017(7) 0.023(7) -0.001(7)
C12 0.013(8) 0.042(9) 0.033(9) -0.001(7) 0.008(7) 0.012(7)
C13 0.023(3) 0.024(3) 0.023(3) 0.0002(10) 0.0034(11) -0.0006(10)
C14 0.033(9) 0.027(9) 0.015(8) -0.009(6) 0.000(7) -0.012(7)
C15 0.025(3) 0.025(3) 0.025(3) 0.0003(10) 0.0032(11) -0.0005(10)
C16 0.040(9) 0.035(9) 0.018(8) 0.000(6) 0.010(7) -0.006(7)
C17 0.044(10) 0.037(9) 0.035(10) 0.010(7) 0.010(8) -0.001(7)
C18 0.043(10) 0.013(8) 0.044(10) -0.003(7) 0.001(8) 0.004(6)
C19 0.050(10) 0.014(8) 0.051(11) -0.010(7) -0.006(8) 0.008(7)
C20 0.026(8) 0.023(8) 0.039(9) 0.009(7) 0.014(7) -0.008(6)
C21 0.021(8) 0.018(8) 0.031(9) 0.002(6) 0.000(7) 0.002(6)
C22 0.042(10) 0.043(10) 0.040(10) -0.011(8) 0.013(8) -0.015(8)
C23 0.062(12) 0.046(10) 0.026(10) -0.011(7) -0.013(9) 0.004(8)
C24 0.022(8) 0.044(10) 0.045(10) 0.007(8) 0.004(8) 0.000(7)
C25 0.039(9) 0.039(9) 0.027(9) -0.007(7) -0.001(7) -0.010(7)
C26 0.032(8) 0.028(8) 0.018(8) 0.000(6) 0.000(7) 0.002(7)
C27 0.049(11) 0.036(10) 0.023(9) -0.011(7) 0.022(8) -0.010(8)
C28 0.016(8) 0.040(12) 0.053(11) 0.015(8) -0.010(7) -0.001(7)
C29 0.031(8) 0.016(8) 0.031(8) -0.008(6) 0.010(7) 0.004(6)
C30 0.024(8) 0.035(8) 0.015(8) -0.016(6) -0.001(6) 0.003(6)
C31 0.028(9) 0.074(11) 0.023(9) -0.001(8) 0.017(8) 0.010(8)
C32 0.037(11) 0.148(18) 0.022(10) 0.018(10) 0.013(9) 0.006(11)
C33 0.029(10) 0.142(16) 0.015(9) 0.006(9) 0.001(8) 0.002(10)
C34 0.015(8) 0.077(13) 0.034(9) -0.015(8) 0.002(7) 0.009(7)

loop_
_atom_type_symbol
_atom_type_description
_atom_type_scat_dispersion_real
_atom_type_scat_dispersion_imag
_atom_type_scat_source
C C 0.0033 0.0016 'International Tables Vol C Tables 4.2.6.8 and 6.1.1.4'
H H 0.0000 0.0000 'International Tables Vol C Tables 4.2.6.8 and 6.1.1.4'
N N 0.0061 0.0033 'International Tables Vol C Tables 4.2.6.8 and 6.1.1.4'
O O 0.0106 0.0060 'International Tables Vol C Tables 4.2.6.8 and 6.1.1.4'
Sm Sm -0.1638 3.4418 'International Tables Vol C Tables 4.2.6.8 and 6.1.1.4'

loop_
_geom_angle_atom_site_label_1
_geom_angle_atom_site_label_2
_geom_angle_atom_site_label_3
_geom_angle
_geom_angle_site_symmetry_1
_geom_angle_site_symmetry_3
O5 Sm1 O1W 146.8(3) . .
O5 Sm1 O4 84.1(3) . 7_567
O1W Sm1 O4 123.8(3) . 7_567
O5 Sm1 O2 78.4(3) . .
O1W Sm1 O2 83.6(3) . .
O4 Sm1 O2 146.9(3) 7_567 .
O5 Sm1 O3 75.1(3) . 7_567
O1W Sm1 O3 134.9(3) . 7_567
O4 Sm1 O3 51.9(3) 7_567 7_567
O2 Sm1 O3 96.1(3) . 7_567
O5 Sm1 N2 100.2(3) . .
O1W Sm1 N2 74.6(3) . .
O4 Sm1 N2 73.8(3) 7_567 .
O2 Sm1 N2 136.7(3) . .
O3 Sm1 N2 125.7(3) 7_567 .
O5 Sm1 O1 143.2(3) . 7_567
O1W Sm1 O1 69.2(3) . 7_567
O4 Sm1 O1 70.7(3) 7_567 7_567
O2 Sm1 O1 108.5(3) . 7_567
O3 Sm1 O1 68.2(3) 7_567 7_567
N2 Sm1 O1 98.2(3) . 7_567
O5 Sm1 N1 75.9(3) . .
O1W Sm1 N1 72.8(3) . .
O4 Sm1 N1 126.6(3) 7_567 .
O2 Sm1 N1 75.8(3) . .
O3 Sm1 N1 150.9(3) 7_567 .
N2 Sm1 N1 62.2(3) . .
O1 Sm1 N1 140.9(3) 7_567 .
O5 Sm1 O1 109.7(3) . .
O1W Sm1 O1 77.2(3) . .
O4 Sm1 O1 114.1(3) 7_567 .
O2 Sm1 O1 48.9(3) . .
O3 Sm1 O1 69.6(3) 7_567 .
N2 Sm1 O1 149.6(3) . .
O1 Sm1 O1 60.8(3) 7_567 .
N1 Sm1 O1 119.2(3) . .
O5 Sm1 C27 84.3(3) . 7_567
O1W Sm1 C27 128.9(4) . 7_567
O4 Sm1 C27 26.6(3) 7_567 7_567
O2 Sm1 C27 122.6(4) . 7_567
O3 Sm1 C27 26.5(3) 7_567 7_567
N2 Sm1 C27 100.0(4) . 7_567
O1 Sm1 C27 61.2(3) 7_567 7_567
N1 Sm1 C27 149.7(4) . 7_567
O1 Sm1 C27 88.9(4) . 7_567
O5 Sm1 C14 94.4(4) . .
O1W Sm1 C14 79.3(3) . .
O4 Sm1 C14 133.3(3) 7_567 .
O2 Sm1 C14 24.4(3) . .
O3 Sm1 C14 82.5(3) 7_567 .
N2 Sm1 C14 150.7(3) . .
O1 Sm1 C14 84.6(4) 7_567 .
N1 Sm1 C14 97.6(4) . .
O1 Sm1 C14 24.5(3) . .
C27 Sm1 C14 106.7(4) 7_567 .
C14 O1 Sm1 146.8(9) . 7_567
C14 O1 Sm1 90.9(9) . .
Sm1 O1 Sm1 119.2(3) 7_567 .
C14 O2 Sm1 99.0(8) . .
C27 O3 Sm1 88.0(8) . 7_567
C27 O4 Sm1 91.8(8) . 7_567
C28 O5 Sm1 124.1(9) . .
Sm1 O1W H1WA 111(10) . .
Sm1 O1W H1WB 122(10) . .
H1WA O1W H1WB 124(10) . .
C1 N1 C13 117.3(10) . .
C1 N1 Sm1 121.3(8) . .
C13 N1 Sm1 121.4(8) . .
C11 N2 C12 117.4(11) . .
C11 N2 Sm1 121.5(8) . .
C12 N2 Sm1 121.0(8) . .
C6 N3 C5 102.8(12) . .
C6 N4 C7 106.2(13) . .
C6 N4 H4 126.9 . .
C7 N4 H4 126.9 . .
N1 C1 C2 124.0(12) . .
N1 C1 H1A 118.0 . .
C2 C1 H1A 118.0 . .
C3 C2 C1 118.8(14) . .
C3 C2 H2A 120.6 . .
C1 C2 H2A 120.6 . .
C2 C3 C4 119.0(13) . .
C2 C3 H3A 120.5 . .
C4 C3 H3A 120.5 . .
C13 C4 C5 118.5(12) . .
C13 C4 C3 117.8(12) . .
C5 C4 C3 123.7(12) . .
C7 C5 C4 121.3(13) . .
C7 C5 N3 109.8(12) . .
C4 C5 N3 128.9(14) . .
N3 C6 N4 115.6(14) . .
N3 C6 H6A 122.2 . .
N4 C6 H6A 122.2 . .
C5 C7 N4 105.6(11) . .
C5 C7 C8 123.6(12) . .
N4 C7 C8 130.7(12) . .
C9 C8 C7 125.6(12) . .
C9 C8 C12 119.1(12) . .
C7 C8 C12 115.3(11) . .
C10 C9 C8 119.1(12) . .
C10 C9 H9A 120.5 . .
C8 C9 H9A 120.5 . .
C9 C10 C11 119.7(13) . .
C9 C10 H10A 120.1 . .
C11 C10 H10A 120.1 . .
N2 C11 C10 124.2(13) . .
N2 C11 H11A 117.9 . .
C10 C11 H11A 117.9 . .
N2 C12 C8 120.4(12) . .
N2 C12 C13 117.6(11) . .
C8 C12 C13 121.9(12) . .
N1 C13 C4 122.9(11) . .
N1 C13 C12 117.5(11) . .
C4 C13 C12 119.5(11) . .
O1 C14 O2 121.1(13) . .
O1 C14 C15 120.0(13) . .
O2 C14 C15 118.8(11) . .
O1 C14 Sm1 64.6(7) . .
O2 C14 Sm1 56.6(7) . .
C15 C14 Sm1 175.0(10) . .
C16 C15 C20 120.9(12) . .
C16 C15 C14 115.1(12) . .
C20 C15 C14 123.9(12) . .
C15 C16 C17 120.6(12) . .
C15 C16 H16A 119.7 . .
C17 C16 H16A 119.7 . .
C18 C17 C16 119.1(12) . .
C18 C17 H17A 120.5 . .
C16 C17 H17A 120.5 . .
C17 C18 C19 120.3(12) . .
C17 C18 H18A 119.8 . .
C19 C18 H18A 119.8 . .
C18 C19 C20 119.4(13) . .
C18 C19 H19A 120.3 . .
C20 C19 H19A 120.3 . .
C15 C20 C19 119.7(12) . .
C15 C20 C21 122.4(12) . .
C19 C20 C21 117.9(12) . .
C26 C21 C22 118.6(12) . .
C26 C21 C20 124.2(11) . .
C22 C21 C20 117.2(12) . .
C21 C22 C23 119.9(13) . .
C21 C22 H22A 120.0 . .
C23 C22 H22A 120.0 . .
C24 C23 C22 121.1(13) . .
C24 C23 H23A 119.4 . .
C22 C23 H23A 119.4 . .
C23 C24 C25 118.6(13) . .
C23 C24 H24A 120.7 . .
C25 C24 H24A 120.7 . .
C24 C25 C26 121.6(13) . .
C24 C25 H25A 119.2 . .
C26 C25 H25A 119.2 . .
C21 C26 C25 120.0(12) . .
C21 C26 C27 123.3(12) . .
C25 C26 C27 116.7(12) . .
O3 C27 O4 122.3(13) . .
O3 C27 C26 119.7(13) . .
O4 C27 C26 118.0(13) . .
O3 C27 Sm1 65.4(7) . 7_567
O4 C27 Sm1 61.6(7) . 7_567
C26 C27 Sm1 158.7(9) . 7_567
O6 C28 O5 123.1(15) . .
O6 C28 C29 119.9(14) . .
O5 C28 C29 117.0(12) . .
C30 C29 C34 121.1(12) . .
C30 C29 C28 123.9(12) . .
C34 C29 C28 115.0(12) . .
C29 C30 C31 117.5(12) . .
C29 C30 C30 121.6(14) . 2_557
C31 C30 C30 120.8(14) . 2_557
C32 C31 C30 122.2(14) . .
C32 C31 H31A 118.9 . .
C30 C31 H31A 118.9 . .
C33 C32 C31 119.9(15) . .
C33 C32 H32A 120.1 . .
C31 C32 H32A 120.1 . .
C32 C33 C34 121.1(14) . .
C32 C33 H33A 119.4 . .
C34 C33 H33A 119.4 . .
C29 C34 C33 117.9(13) . .
C29 C34 H34A 121.0 . .
C33 C34 H34A 121.0 . .

loop_
_geom_bond_atom_site_label_1
_geom_bond_atom_site_label_2
_geom_bond_distance
_geom_bond_site_symmetry_2
Sm1 O5 2.331(9) .
Sm1 O1W 2.415(10) .
Sm1 O4 2.465(8) 7_567
Sm1 O2 2.489(8) .
Sm1 O3 2.548(7) 7_567
Sm1 N2 2.605(10) .
Sm1 O1 2.606(10) 7_567
Sm1 N1 2.626(9) .
Sm1 O1 2.661(9) .
Sm1 C27 2.800(14) 7_567
Sm1 C14 2.946(13) .
O1 C14 1.222(13) .
O1 Sm1 2.606(10) 7_567
O2 C14 1.234(14) .
O3 C27 1.252(14) .
O3 Sm1 2.548(7) 7_567
O4 C27 1.255(15) .
O4 Sm1 2.465(8) 7_567
O5 C28 1.257(15) .
O6 C28 1.234(14) .
O1W H1WA 0.85(2) .
O1W H1WB 0.85(2) .
N1 C1 1.336(14) .
N1 C13 1.344(14) .
N2 C11 1.326(14) .
N2 C12 1.370(14) .
N3 C6 1.314(16) .
N3 C5 1.420(16) .
N4 C6 1.334(15) .
N4 C7 1.390(14) .
N4 H4 0.8600 .
C1 C2 1.395(17) .
C1 H1A 0.9300 .
C2 C3 1.357(16) .
C2 H2A 0.9300 .
C3 C4 1.423(17) .
C3 H3A 0.9300 .
C4 C13 1.401(15) .
C4 C5 1.410(17) .
C5 C7 1.386(16) .
C6 H6A 0.9300 .
C7 C8 1.401(15) .
C8 C9 1.389(15) .
C8 C12 1.435(15) .
C9 C10 1.345(16) .
C9 H9A 0.9300 .
C10 C11 1.390(16) .
C10 H10A 0.9300 .
C11 H11A 0.9300 .
C12 C13 1.446(16) .
C14 C15 1.509(16) .
C15 C16 1.371(15) .
C15 C20 1.371(17) .
C16 C17 1.411(16) .
C16 H16A 0.9300 .
C17 C18 1.385(17) .
C17 H17A 0.9300 .
C18 C19 1.399(16) .
C18 H18A 0.9300 .
C19 C20 1.416(15) .
C19 H19A 0.9300 .
C20 C21 1.510(16) .
C21 C26 1.373(15) .
C21 C22 1.391(16) .
C22 C23 1.412(17) .
C22 H22A 0.9300 .
C23 C24 1.339(16) .
C23 H23A 0.9300 .
C24 C25 1.384(16) .
C24 H24A 0.9300 .
C25 C26 1.387(16) .
C25 H25A 0.9300 .
C26 C27 1.508(17) .
C27 Sm1 2.800(14) 7_567
C28 C29 1.509(17) .
C29 C30 1.383(16) .
C29 C34 1.390(15) .
C30 C31 1.389(16) .
C30 C30 1.51(2) 2_557
C31 C32 1.349(18) .
C31 H31A 0.9300 .
C32 C33 1.345(19) .
C32 H32A 0.9300 .
C33 C34 1.399(18) .
C33 H33A 0.9300 .
C34 H34A 0.9300 .

loop_
_geom_torsion_atom_site_label_1
_geom_torsion_atom_site_label_2
_geom_torsion_atom_site_label_3
_geom_torsion_atom_site_label_4
_geom_torsion
_geom_torsion_site_symmetry_1
_geom_torsion_site_symmetry_4
O5 Sm1 O1 C14 53.9(8) . .
O1W Sm1 O1 C14 -92.2(8) . .
O4 Sm1 O1 C14 146.2(7) 7_567 .
O2 Sm1 O1 C14 0.4(7) . .
O3 Sm1 O1 C14 118.8(8) 7_567 .
N2 Sm1 O1 C14 -114.6(8) . .
O1 Sm1 O1 C14 -165.4(10) 7_567 .
N1 Sm1 O1 C14 -30.5(9) . .
C27 Sm1 O1 C14 137.4(8) 7_567 .
O5 Sm1 O1 Sm1 -140.7(4) . 7_567
O1W Sm1 O1 Sm1 73.2(4) . 7_567
O4 Sm1 O1 Sm1 -48.3(5) 7_567 7_567
O2 Sm1 O1 Sm1 165.9(6) . 7_567
O3 Sm1 O1 Sm1 -75.8(4) 7_567 7_567
N2 Sm1 O1 Sm1 50.8(8) . 7_567
O1 Sm1 O1 Sm1 0.0 7_567 7_567
N1 Sm1 O1 Sm1 134.9(4) . 7_567
C27 Sm1 O1 Sm1 -57.2(5) 7_567 7_567
C14 Sm1 O1 Sm1 165.4(10) . 7_567
O5 Sm1 O2 C14 -129.9(9) . .
O1W Sm1 O2 C14 78.1(8) . .
O4 Sm1 O2 C14 -70.3(10) 7_567 .
O3 Sm1 O2 C14 -56.5(8) 7_567 .
N2 Sm1 O2 C14 137.6(8) . .
O1 Sm1 O2 C14 12.6(9) 7_567 .
N1 Sm1 O2 C14 152.0(9) . .
O1 Sm1 O2 C14 -0.4(7) . .
C27 Sm1 O2 C14 -54.5(9) 7_567 .
O1W Sm1 O5 C28 -105.4(11) . .
O4 Sm1 O5 C28 44.5(10) 7_567 .
O2 Sm1 O5 C28 -163.8(10) . .
O3 Sm1 O5 C28 96.6(10) 7_567 .
N2 Sm1 O5 C28 -27.9(10) . .
O1 Sm1 O5 C28 90.8(10) 7_567 .
N1 Sm1 O5 C28 -85.7(10) . .
O1 Sm1 O5 C28 158.0(9) . .
C27 Sm1 O5 C28 71.2(10) 7_567 .
C14 Sm1 O5 C28 177.6(10) . .
O5 Sm1 N1 C1 -68.1(9) . .
O1W Sm1 N1 C1 100.8(10) . .
O4 Sm1 N1 C1 -139.5(9) 7_567 .
O2 Sm1 N1 C1 13.2(9) . .
O3 Sm1 N1 C1 -63.6(12) 7_567 .
N2 Sm1 N1 C1 -177.9(10) . .
O1 Sm1 N1 C1 115.3(9) 7_567 .
O1 Sm1 N1 C1 36.8(10) . .
C27 Sm1 N1 C1 -118.7(11) 7_567 .
C14 Sm1 N1 C1 24.5(10) . .
O5 Sm1 N1 C13 111.2(9) . .
O1W Sm1 N1 C13 -79.9(9) . .
O4 Sm1 N1 C13 39.8(10) 7_567 .
O2 Sm1 N1 C13 -167.5(10) . .
O3 Sm1 N1 C13 115.7(10) 7_567 .
N2 Sm1 N1 C13 1.4(9) . .
O1 Sm1 N1 C13 -65.4(11) 7_567 .
O1 Sm1 N1 C13 -143.9(9) . .
C27 Sm1 N1 C13 60.6(12) 7_567 .
C14 Sm1 N1 C13 -156.2(9) . .
O5 Sm1 N2 C11 110.3(9) . .
O1W Sm1 N2 C11 -103.3(10) . .
O4 Sm1 N2 C11 29.5(9) 7_567 .
O2 Sm1 N2 C11 -165.9(8) . .
O3 Sm1 N2 C11 31.4(10) 7_567 .
O1 Sm1 N2 C11 -37.6(10) 7_567 .
N1 Sm1 N2 C11 178.3(10) . .
O1 Sm1 N2 C11 -80.7(11) . .
C27 Sm1 N2 C11 24.4(10) 7_567 .
C14 Sm1 N2 C11 -131.1(10) . .
O5 Sm1 N2 C12 -71.6(9) . .
O1W Sm1 N2 C12 74.7(9) . .
O4 Sm1 N2 C12 -152.4(10) 7_567 .
O2 Sm1 N2 C12 12.2(11) . .
O3 Sm1 N2 C12 -150.5(8) 7_567 .
O1 Sm1 N2 C12 140.5(9) 7_567 .
N1 Sm1 N2 C12 -3.7(9) . .
O1 Sm1 N2 C12 97.4(10) . .
C27 Sm1 N2 C12 -157.5(9) 7_567 .
C14 Sm1 N2 C12 47.0(13) . .
C13 N1 C1 C2 3.4(19) . .
Sm1 N1 C1 C2 -177.3(11) . .
N1 C1 C2 C3 0(2) . .
C1 C2 C3 C4 -2(2) . .
C2 C3 C4 C13 2(2) . .
C2 C3 C4 C5 -179.4(15) . .
C13 C4 C5 C7 0(2) . .
C3 C4 C5 C7 -178.6(14) . .
C13 C4 C5 N3 -175.9(13) . .
C3 C4 C5 N3 5(2) . .
C6 N3 C5 C7 0.7(15) . .
C6 N3 C5 C4 177.5(14) . .
C5 N3 C6 N4 -1.8(17) . .
C7 N4 C6 N3 2.2(18) . .
C4 C5 C7 N4 -176.5(12) . .
N3 C5 C7 N4 0.5(15) . .
C4 C5 C7 C8 1(2) . .
N3 C5 C7 C8 177.8(12) . .
C6 N4 C7 C5 -1.5(16) . .
C6 N4 C7 C8 -178.5(14) . .
C5 C7 C8 C9 -177.8(13) . .
N4 C7 C8 C9 -1(2) . .
C5 C7 C8 C12 -0.6(19) . .
N4 C7 C8 C12 175.9(13) . .
C7 C8 C9 C10 178.7(14) . .
C12 C8 C9 C10 2(2) . .
C8 C9 C10 C11 -3(2) . .
C12 N2 C11 C10 -2.9(19) . .
Sm1 N2 C11 C10 175.2(10) . .
C9 C10 C11 N2 3(2) . .
C11 N2 C12 C8 1.8(18) . .
Sm1 N2 C12 C8 -176.3(9) . .
C11 N2 C12 C13 -176.2(11) . .
Sm1 N2 C12 C13 5.6(15) . .
C9 C8 C12 N2 -1.3(19) . .
C7 C8 C12 N2 -178.6(12) . .
C9 C8 C12 C13 176.7(12) . .
C7 C8 C12 C13 -0.6(18) . .
C1 N1 C13 C4 -4.1(18) . .
Sm1 N1 C13 C4 176.6(9) . .
C1 N1 C13 C12 -179.9(11) . .
Sm1 N1 C13 C12 0.7(15) . .
C5 C4 C13 N1 -177.4(12) . .
C3 C4 C13 N1 2(2) . .
C5 C4 C13 C12 -1.7(19) . .
C3 C4 C13 C12 177.5(12) . .
N2 C12 C13 N1 -4.1(17) . .
C8 C12 C13 N1 177.8(12) . .
N2 C12 C13 C4 179.9(12) . .
C8 C12 C13 C4 1.8(19) . .
Sm1 O1 C14 O2 -157.2(11) 7_567 .
Sm1 O1 C14 O2 -0.7(13) . .
Sm1 O1 C14 C15 26(2) 7_567 .
Sm1 O1 C14 C15 -177.6(11) . .
Sm1 O1 C14 Sm1 -156.4(16) 7_567 .
Sm1 O2 C14 O1 0.8(14) . .
Sm1 O2 C14 C15 177.7(10) . .
O5 Sm1 C14 O1 -130.3(8) . .
O1W Sm1 C14 O1 82.6(8) . .
O4 Sm1 C14 O1 -44.2(9) 7_567 .
O2 Sm1 C14 O1 -179.2(14) . .
O3 Sm1 C14 O1 -56.0(8) 7_567 .
N2 Sm1 C14 O1 109.8(9) . .
O1 Sm1 C14 O1 12.7(9) 7_567 .
N1 Sm1 C14 O1 153.4(8) . .
C27 Sm1 C14 O1 -45.0(8) 7_567 .
O5 Sm1 C14 O2 48.9(8) . .
O1W Sm1 C14 O2 -98.2(8) . .
O4 Sm1 C14 O2 135.0(8) 7_567 .
O3 Sm1 C14 O2 123.3(8) 7_567 .
N2 Sm1 C14 O2 -71.0(12) . .
O1 Sm1 C14 O2 -168.0(8) 7_567 .
N1 Sm1 C14 O2 -27.3(9) . .
O1 Sm1 C14 O2 179.2(14) . .
C27 Sm1 C14 O2 134.2(8) 7_567 .
O5 Sm1 C14 C15 25(10) . .
O1W Sm1 C14 C15 -122(10) . .
O4 Sm1 C14 C15 111(10) 7_567 .
O2 Sm1 C14 C15 -24(10) . .
O3 Sm1 C14 C15 99(10) 7_567 .
N2 Sm1 C14 C15 -95(10) . .
O1 Sm1 C14 C15 168(10) 7_567 .
N1 Sm1 C14 C15 -51(10) . .
O1 Sm1 C14 C15 155(10) . .
C27 Sm1 C14 C15 110(10) 7_567 .
O1 C14 C15 C16 82.7(16) . .
O2 C14 C15 C16 -94.2(15) . .
Sm1 C14 C15 C16 -71(10) . .
O1 C14 C15 C20 -97.4(16) . .
O2 C14 C15 C20 85.7(17) . .
Sm1 C14 C15 C20 109(10) . .
C20 C15 C16 C17 1(2) . .
C14 C15 C16 C17 -179.3(12) . .
C15 C16 C17 C18 1(2) . .
C16 C17 C18 C19 -1(2) . .
C17 C18 C19 C20 0(2) . .
C16 C15 C20 C19 -2.1(19) . .
C14 C15 C20 C19 178.0(12) . .
C16 C15 C20 C21 176.1(11) . .
C14 C15 C20 C21 -4(2) . .
C18 C19 C20 C15 1.7(19) . .
C18 C19 C20 C21 -176.5(12) . .
C15 C20 C21 C26 56.0(19) . .
C19 C20 C21 C26 -125.9(14) . .
C15 C20 C21 C22 -121.8(14) . .
C19 C20 C21 C22 56.4(16) . .
C26 C21 C22 C23 -4.2(19) . .
C20 C21 C22 C23 173.7(12) . .
C21 C22 C23 C24 1(2) . .
C22 C23 C24 C25 1(2) . .
C23 C24 C25 C26 -1(2) . .
C22 C21 C26 C25 4.6(19) . .
C20 C21 C26 C25 -173.1(12) . .
C22 C21 C26 C27 -175.0(12) . .
C20 C21 C26 C27 7(2) . .
C24 C25 C26 C21 -2(2) . .
C24 C25 C26 C27 177.6(13) . .
Sm1 O3 C27 O4 -24.8(13) 7_567 .
Sm1 O3 C27 C26 156.7(11) 7_567 .
Sm1 O4 C27 O3 25.7(13) 7_567 .
Sm1 O4 C27 C26 -155.8(10) 7_567 .
C21 C26 C27 O3 -147.4(13) . .
C25 C26 C27 O3 32.9(18) . .
C21 C26 C27 O4 34.1(19) . .
C25 C26 C27 O4 -145.6(13) . .
C21 C26 C27 Sm1 -49(3) . 7_567
C25 C26 C27 Sm1 131(3) . 7_567
Sm1 O5 C28 O6 25.1(18) . .
Sm1 O5 C28 C29 -152.1(9) . .
O6 C28 C29 C30 68.1(18) . .
O5 C28 C29 C30 -114.7(13) . .
O6 C28 C29 C34 -113.9(13) . .
O5 C28 C29 C34 63.4(16) . .
C34 C29 C30 C31 0.9(17) . .
C28 C29 C30 C31 178.9(12) . .
C34 C29 C30 C30 -176.9(9) . 2_557
C28 C29 C30 C30 1.0(16) . 2_557
C29 C30 C31 C32 -2(2) . .
C30 C30 C31 C32 175.7(12) 2_557 .
C30 C31 C32 C33 5(2) . .
C31 C32 C33 C34 -5(3) . .
C30 C29 C34 C33 -1.9(19) . .
C28 C29 C34 C33 179.9(13) . .
C32 C33 C34 C29 4(2) . .
